data_4129953
loop_
_publ_author_name
'Sinha, Shashi B.'
'Shopov, Dimitar Y.'
'Sharninghausen, Liam S.'
'Vinyard, David J.'
'Mercado, Brandon Q.'
'Brudvig, Gary W.'
'Crabtree, Robert H.'

_publ_section_title
;
 A Stable Coordination Complex of Rh(IV) in an N,O-Donor Environment.
;
_journal_issue 50
_journal_name_full 'Journal of the American Chemical Society'
_journal_page_first 15692
_journal_page_last 15695
_journal_paper_doi 10.1021/jacs.5b12148
_journal_volume 137
_journal_year 2015
_chemical_formula_sum 'C24 H32 N3 O4 Rh'
_chemical_formula_weight 529.43
_space_group_crystal_system triclinic
_space_group_IT_number 2
_space_group_name_Hall '-P 1'
_space_group_name_H-M_alt 'P -1'
_atom_sites_solution_hydrogens difmap
_atom_sites_solution_primary direct
_atom_sites_solution_secondary difmap
_audit_creation_method SHELXL-2014/7
_cell_angle_alpha 77.882(6)
_cell_angle_beta 88.868(6)
_cell_angle_gamma 74.123(5)
_cell_formula_units_Z 2
_cell_length_a 8.4392(2)
_cell_length_b 8.5761(2)
_cell_length_c 17.2066(12)
_cell_measurement_reflns_used 7448
_cell_measurement_temperature 93(2)
_cell_measurement_theta_max 20.9
_cell_measurement_theta_min 3.0
_cell_volume 1170.20(10)
_computing_cell_refinement
;
Rigaku CrystalClear-SM Expert 2.0 r15 
;
_computing_data_collection
;
Rigaku CrystalClear-SM Expert 2.0 r15 
;
_computing_data_reduction
;
Rigaku CrystalClear-SM Expert 2.0 r15 
;
_computing_molecular_graphics
;
Dolomanov, O.V.; Bourhis, L.J.; Gildea, R.J.; Howard, J.A.K.; Puschmann, H., 
OLEX2: A complete structure solution, refinement and analysis program 
(2009). J. Appl. Cryst., 42, 339-341. 
;
_computing_publication_material 'SHELXL-2013/2 (Sheldrick, 2014)'
_computing_structure_refinement 'SHELXL-2014/7 (Sheldrick, 2014)'
_computing_structure_solution 'SHELXT-2014/5 (Sheldrick, 2014)'
_diffrn_ambient_temperature 93(2)
_diffrn_detector_area_resol_mean 10.0000
_diffrn_measured_fraction_theta_full 0.998
_diffrn_measured_fraction_theta_max 0.999
_diffrn_measurement_device_type
;
Rigaku CrystalClear-SM Expert 2.0 r15 
;
_diffrn_measurement_method 'profile data from \w-scans'
_diffrn_radiation_type MoK\a
_diffrn_radiation_wavelength 0.71075
_diffrn_reflns_av_R_equivalents 0.0236
_diffrn_reflns_av_unetI/netI 0.0130
_diffrn_reflns_Laue_measured_fraction_full 0.998
_diffrn_reflns_Laue_measured_fraction_max 0.999
_diffrn_reflns_limit_h_max 10
_diffrn_reflns_limit_h_min -10
_diffrn_reflns_limit_k_max 11
_diffrn_reflns_limit_k_min -11
_diffrn_reflns_limit_l_max 22
_diffrn_reflns_limit_l_min -22
_diffrn_reflns_number 38100
_diffrn_reflns_point_group_measured_fraction_full 0.998
_diffrn_reflns_point_group_measured_fraction_max 0.999
_diffrn_reflns_theta_full 25.242
_diffrn_reflns_theta_max 27.485
_diffrn_reflns_theta_min 3.026
_diffrn_source 'Sealed Tube'
_exptl_absorpt_coefficient_mu 0.765
_exptl_absorpt_correction_T_max 1.000
_exptl_absorpt_correction_T_min 0.303
_exptl_absorpt_correction_type multi-scan
_exptl_absorpt_process_details 'Jacobson, R. (1998) Private Communication'
_exptl_crystal_colour Yellow
_exptl_crystal_density_diffrn 1.503
_exptl_crystal_density_method 'not measured'
_exptl_crystal_description Block
_exptl_crystal_F_000 548
_exptl_crystal_size_max 0.3
_exptl_crystal_size_mid 0.2
_exptl_crystal_size_min 0.2
_refine_diff_density_max 0.449
_refine_diff_density_min -0.433
_refine_diff_density_rms 0.062
_refine_ls_extinction_method none
_refine_ls_goodness_of_fit_ref 1.066
_refine_ls_hydrogen_treatment refall
_refine_ls_matrix_type full
_refine_ls_number_parameters 417
_refine_ls_number_reflns 5357
_refine_ls_number_restraints 0
_refine_ls_restrained_S_all 1.066
_refine_ls_R_factor_all 0.0200
_refine_ls_R_factor_gt 0.0189
_refine_ls_shift/su_max 0.002
_refine_ls_shift/su_mean 0.000
_refine_ls_structure_factor_coef Fsqd
_refine_ls_weighting_details 'w=1/[\s^2^(Fo^2^)+(0.0200P)^2^+0.9590P] where P=(Fo^2^+2Fc^2^)/3'
_refine_ls_weighting_scheme calc
_refine_ls_wR_factor_gt 0.0457
_refine_ls_wR_factor_ref 0.0462
_reflns_Friedel_coverage 0.000
_reflns_number_gt 5137
_reflns_number_total 5357
_reflns_threshold_expression 'I > 2\s(I)'
_cod_data_source_file ja5b12148_si_002.cif
_cod_data_source_block merRhIII
_cod_depositor_comments
;
The following automatic conversions were performed:

data item '_exptl_absorpt_correction_type' value 'Multi-scan' was
changed to 'multi-scan' in accordance with the
/home/saulius/struct/COD-crude-data/automatic-downloads/DataCite-retrospective/ACS/depositions/lib/dictionaries/cif_core.dic
dictionary named 'cif_core.dic' version 2.4.2 last updated on
2011-04-26.

Automatic conversion script
Id: cif_fix_values 6909 2019-04-08 15:41:33Z antanas 
;
_cod_database_code 4129953
_shelx_space_group_comment
;
The symmetry employed for this shelxl refinement is uniquely defined 
by the following loop, which should always be used as a source of 
symmetry information in preference to the above space-group names. 
They are only intended as comments. 
;
_shelx_shelxl_version_number 2014/7

loop_
_space_group_symop_operation_xyz
'x, y, z'
'-x, -y, -z'

loop_
_atom_site_label
_atom_site_type_symbol
_atom_site_fract_x
_atom_site_fract_y
_atom_site_fract_z
_atom_site_U_iso_or_equiv
_atom_site_adp_type
_atom_site_occupancy
_atom_site_site_symmetry_order
_atom_site_calc_flag
Rh1 Rh 0.85267(2) -0.00189(2) 0.74434(2) 0.00886(4) Uani 1 1 d
O1 O 0.61761(12) 0.04453(12) 0.70364(6) 0.0128(2) Uani 1 1 d
O3 O 1.09948(12) -0.05987(12) 0.77145(6) 0.0130(2) Uani 1 1 d
O2 O 0.79608(13) 0.21298(12) 0.77937(6) 0.0131(2) Uani 1 1 d
N1 N 0.87914(15) 0.10891(14) 0.63099(7) 0.0113(2) Uani 1 1 d
N3 N 0.92355(15) -0.23064(15) 0.71854(7) 0.0118(2) Uani 1 1 d
N2 N 0.79185(14) -0.08705(15) 0.85590(7) 0.0121(2) Uani 1 1 d
C1 C 1.02303(18) 0.11875(19) 0.59805(9) 0.0153(3) Uani 1 1 d
H1 H 1.118(2) 0.069(2) 0.6308(11) 0.014(4) Uiso 1 1 d
C2 C 1.0300(2) 0.1968(2) 0.51979(10) 0.0206(3) Uani 1 1 d
H2 H 1.131(3) 0.201(3) 0.4983(12) 0.027(5) Uiso 1 1 d
C3 C 0.8844(2) 0.2659(2) 0.47393(9) 0.0220(3) Uani 1 1 d
H3 H 0.888(2) 0.316(2) 0.4213(12) 0.021(5) Uiso 1 1 d
C4 C 0.73709(19) 0.2543(2) 0.50815(9) 0.0182(3) Uani 1 1 d
H4 H 0.638(3) 0.297(2) 0.4792(12) 0.023(5) Uiso 1 1 d
C5 C 0.73615(18) 0.17564(17) 0.58772(8) 0.0131(3) Uani 1 1 d
C6 C 0.58055(18) 0.16641(19) 0.63234(9) 0.0146(3) Uani 1 1 d
C7 C 0.4610(2) 0.1186(3) 0.58207(11) 0.0269(4) Uani 1 1 d
H7A H 0.423(3) 0.201(3) 0.5337(14) 0.033(6) Uiso 1 1 d
H7B H 0.510(3) 0.011(3) 0.5696(13) 0.032(6) Uiso 1 1 d
H7C H 0.369(3) 0.110(3) 0.6127(14) 0.039(6) Uiso 1 1 d
C8 C 0.5001(2) 0.3392(2) 0.64939(10) 0.0227(3) Uani 1 1 d
H8A H 0.481(3) 0.425(3) 0.6000(13) 0.031(5) Uiso 1 1 d
H8B H 0.568(3) 0.365(3) 0.6867(13) 0.028(5) Uiso 1 1 d
H8C H 0.395(3) 0.341(3) 0.6692(14) 0.036(6) Uiso 1 1 d
C17 C 0.82340(19) -0.30051(19) 0.68565(9) 0.0147(3) Uani 1 1 d
H9 H 0.724(2) -0.233(2) 0.6675(11) 0.013(4) Uiso 1 1 d
C18 C 0.8704(2) -0.46649(19) 0.68300(9) 0.0182(3) Uani 1 1 d
H10 H 0.796(3) -0.511(2) 0.6619(12) 0.024(5) Uiso 1 1 d
C19 C 1.0228(2) -0.56431(19) 0.71643(9) 0.0182(3) Uani 1 1 d
H11 H 1.053(2) -0.675(2) 0.7190(11) 0.018(5) Uiso 1 1 d
C20 C 1.12569(19) -0.49177(18) 0.74903(9) 0.0152(3) Uani 1 1 d
H12 H 1.226(2) -0.553(2) 0.7725(11) 0.016(4) Uiso 1 1 d
C21 C 1.07459(18) -0.32231(17) 0.74866(8) 0.0127(3) Uani 1 1 d
C23 C 1.34163(19) -0.2522(2) 0.73561(10) 0.0172(3) Uani 1 1 d
H14A H 1.401(2) -0.365(3) 0.7415(12) 0.021(5) Uiso 1 1 d
H14B H 1.318(2) -0.208(2) 0.6803(12) 0.021(5) Uiso 1 1 d
H14C H 1.409(3) -0.196(3) 0.7538(12) 0.025(5) Uiso 1 1 d
C22 C 1.18083(18) -0.23029(18) 0.78168(8) 0.0134(3) Uani 1 1 d
C24 C 1.2238(2) -0.3075(2) 0.87054(9) 0.0195(3) Uani 1 1 d
H16A H 1.283(3) -0.424(3) 0.8801(12) 0.028(5) Uiso 1 1 d
H16B H 1.127(3) -0.295(3) 0.9018(13) 0.029(5) Uiso 1 1 d
H16C H 1.296(2) -0.251(2) 0.8893(12) 0.023(5) Uiso 1 1 d
C9 C 0.77311(19) -0.23933(18) 0.88555(9) 0.0163(3) Uani 1 1 d
H17 H 0.797(2) -0.316(2) 0.8514(11) 0.015(4) Uiso 1 1 d
C10 C 0.7260(2) -0.2850(2) 0.96241(9) 0.0184(3) Uani 1 1 d
H18 H 0.715(2) -0.393(3) 0.9806(12) 0.022(5) Uiso 1 1 d
C11 C 0.69649(19) -0.1699(2) 1.01052(9) 0.0172(3) Uani 1 1 d
H19 H 0.665(2) -0.195(2) 1.0612(12) 0.018(5) Uiso 1 1 d
C12 C 0.71152(18) -0.01237(19) 0.97910(9) 0.0151(3) Uani 1 1 d
H20 H 0.692(2) 0.065(2) 1.0097(11) 0.017(4) Uiso 1 1 d
C13 C 0.75822(17) 0.02804(18) 0.90116(8) 0.0122(3) Uani 1 1 d
C15 C 0.9368(2) 0.2130(2) 0.90060(10) 0.0188(3) Uani 1 1 d
H22A H 0.931(2) 0.198(2) 0.9567(12) 0.023(5) Uiso 1 1 d
H22B H 0.951(3) 0.320(3) 0.8810(12) 0.026(5) Uiso 1 1 d
H22C H 1.031(2) 0.131(2) 0.8896(11) 0.021(5) Uiso 1 1 d
C14 C 0.78113(17) 0.19686(17) 0.86206(8) 0.0125(3) Uani 1 1 d
C16 C 0.6299(2) 0.33523(19) 0.87534(10) 0.0185(3) Uani 1 1 d
H24A H 0.615(2) 0.337(2) 0.9323(12) 0.023(5) Uiso 1 1 d
H24B H 0.648(2) 0.437(3) 0.8479(12) 0.022(5) Uiso 1 1 d
H24C H 0.535(3) 0.324(2) 0.8535(12) 0.024(5) Uiso 1 1 d
O4 O 0.34454(17) 0.10685(16) 0.80596(7) 0.0230(2) Uani 1 1 d
H4A H 0.283(3) 0.062(3) 0.7965(14) 0.033(6) Uiso 1 1 d
H4B H 0.423(3) 0.078(3) 0.7793(15) 0.036(6) Uiso 1 1 d

loop_
_atom_site_aniso_label
_atom_site_aniso_U_11
_atom_site_aniso_U_22
_atom_site_aniso_U_33
_atom_site_aniso_U_23
_atom_site_aniso_U_13
_atom_site_aniso_U_12
Rh1 0.00895(6) 0.00890(6) 0.00845(6) -0.00151(4) 0.00115(4) -0.00230(4)
O1 0.0104(5) 0.0150(5) 0.0124(5) -0.0009(4) 0.0012(4) -0.0043(4)
O3 0.0103(5) 0.0109(5) 0.0170(5) -0.0036(4) -0.0011(4) -0.0012(4)
O2 0.0174(5) 0.0104(5) 0.0110(5) -0.0025(4) 0.0012(4) -0.0028(4)
N1 0.0119(6) 0.0109(5) 0.0111(5) -0.0021(4) 0.0012(4) -0.0032(4)
N3 0.0134(6) 0.0126(5) 0.0100(5) -0.0029(4) 0.0036(4) -0.0044(4)
N2 0.0108(5) 0.0135(6) 0.0113(5) -0.0020(4) 0.0016(4) -0.0027(4)
C1 0.0120(7) 0.0180(7) 0.0153(7) -0.0019(6) 0.0020(6) -0.0044(5)
C2 0.0150(7) 0.0287(8) 0.0169(7) -0.0007(6) 0.0050(6) -0.0076(6)
C3 0.0221(8) 0.0288(8) 0.0118(7) 0.0036(6) 0.0021(6) -0.0079(7)
C4 0.0148(7) 0.0222(8) 0.0142(7) 0.0012(6) -0.0020(6) -0.0029(6)
C5 0.0129(7) 0.0129(6) 0.0134(7) -0.0030(5) 0.0009(5) -0.0032(5)
C6 0.0109(6) 0.0185(7) 0.0127(7) -0.0006(5) 0.0005(5) -0.0030(5)
C7 0.0207(8) 0.0432(11) 0.0184(8) 0.0015(8) -0.0052(7) -0.0170(8)
C8 0.0188(8) 0.0187(8) 0.0222(8) 0.0017(6) 0.0046(7) 0.0042(6)
C17 0.0147(7) 0.0172(7) 0.0136(7) -0.0037(5) 0.0032(5) -0.0067(6)
C18 0.0212(8) 0.0186(7) 0.0198(7) -0.0073(6) 0.0053(6) -0.0114(6)
C19 0.0250(8) 0.0122(7) 0.0189(7) -0.0047(6) 0.0090(6) -0.0072(6)
C20 0.0166(7) 0.0130(7) 0.0135(7) -0.0016(5) 0.0040(6) -0.0010(6)
C21 0.0147(7) 0.0134(7) 0.0091(6) -0.0017(5) 0.0042(5) -0.0035(5)
C23 0.0129(7) 0.0169(7) 0.0216(8) -0.0065(6) 0.0020(6) -0.0021(6)
C22 0.0132(7) 0.0127(6) 0.0130(6) -0.0030(5) 0.0003(5) -0.0013(5)
C24 0.0227(8) 0.0178(8) 0.0141(7) -0.0024(6) -0.0032(6) 0.0006(6)
C9 0.0194(7) 0.0137(7) 0.0157(7) -0.0027(6) 0.0035(6) -0.0049(6)
C10 0.0198(7) 0.0174(7) 0.0165(7) 0.0014(6) 0.0023(6) -0.0064(6)
C11 0.0146(7) 0.0243(8) 0.0111(7) -0.0004(6) 0.0019(5) -0.0054(6)
C12 0.0129(7) 0.0194(7) 0.0128(7) -0.0053(6) 0.0014(5) -0.0028(5)
C13 0.0083(6) 0.0144(7) 0.0128(6) -0.0027(5) -0.0010(5) -0.0012(5)
C15 0.0189(8) 0.0246(8) 0.0155(7) -0.0052(6) 0.0002(6) -0.0097(6)
C14 0.0121(6) 0.0138(7) 0.0120(6) -0.0044(5) 0.0019(5) -0.0030(5)
C16 0.0190(8) 0.0144(7) 0.0213(8) -0.0055(6) 0.0056(6) -0.0021(6)
O4 0.0227(6) 0.0261(6) 0.0252(6) -0.0134(5) 0.0092(5) -0.0093(5)

loop_
_atom_type_symbol
_atom_type_description
_atom_type_scat_dispersion_real
_atom_type_scat_dispersion_imag
_atom_type_scat_source
C C 0.0033 0.0016 'International Tables Vol C Tables 4.2.6.8 and 6.1.1.4'
H H 0.0000 0.0000 'International Tables Vol C Tables 4.2.6.8 and 6.1.1.4'
N N 0.0061 0.0033 'International Tables Vol C Tables 4.2.6.8 and 6.1.1.4'
O O 0.0106 0.0060 'International Tables Vol C Tables 4.2.6.8 and 6.1.1.4'
Rh Rh -1.1178 0.9187 'International Tables Vol C Tables 4.2.6.8 and 6.1.1.4'

loop_
_geom_angle_atom_site_label_1
_geom_angle_atom_site_label_2
_geom_angle_atom_site_label_3
_geom_angle
O1 Rh1 O3 172.16(4)
O1 Rh1 N3 93.72(5)
O2 Rh1 O1 90.44(4)
O2 Rh1 O3 95.32(4)
O2 Rh1 N1 92.22(4)
O2 Rh1 N3 174.49(4)
O2 Rh1 N2 82.57(5)
N1 Rh1 O1 81.83(4)
N1 Rh1 O3 92.60(4)
N1 Rh1 N3 91.95(5)
N3 Rh1 O3 80.89(4)
N2 Rh1 O1 91.08(4)
N2 Rh1 O3 94.94(4)
N2 Rh1 N1 171.19(5)
N2 Rh1 N3 93.73(5)
C6 O1 Rh1 112.45(8)
C22 O3 Rh1 113.85(8)
C14 O2 Rh1 113.93(8)
C1 N1 Rh1 125.57(10)
C1 N1 C5 120.42(12)
C5 N1 Rh1 114.02(9)
C17 N3 Rh1 124.78(10)
C21 N3 Rh1 114.09(9)
C21 N3 C17 120.32(13)
C9 N2 Rh1 126.41(10)
C9 N2 C13 119.65(13)
C13 N2 Rh1 113.80(10)
N1 C1 C2 121.79(14)
C1 C2 C3 118.84(14)
C4 C3 C2 118.98(14)
C3 C4 C5 120.07(14)
N1 C5 C4 119.90(13)
N1 C5 C6 115.87(12)
C4 C5 C6 124.16(13)
O1 C6 C5 110.93(11)
O1 C6 C7 107.23(12)
O1 C6 C8 110.98(12)
C5 C6 C7 110.57(13)
C5 C6 C8 107.35(12)
C7 C6 C8 109.80(14)
N3 C17 C18 121.61(14)
C17 C18 C19 118.92(14)
C20 C19 C18 119.21(14)
C19 C20 C21 119.88(14)
N3 C21 C20 119.99(13)
N3 C21 C22 116.30(12)
C20 C21 C22 123.71(13)
O3 C22 C21 111.26(11)
O3 C22 C23 109.30(12)
O3 C22 C24 110.06(12)
C21 C22 C23 107.52(12)
C21 C22 C24 109.63(12)
C24 C22 C23 109.00(12)
N2 C9 C10 122.29(14)
C9 C10 C11 118.68(14)
C12 C11 C10 118.77(14)
C11 C12 C13 120.38(14)
N2 C13 C12 120.15(13)
N2 C13 C14 115.74(12)
C12 C13 C14 124.08(13)
O2 C14 C13 111.32(11)
O2 C14 C15 110.64(12)
O2 C14 C16 107.23(12)
C13 C14 C15 107.47(12)
C13 C14 C16 109.81(12)
C15 C14 C16 110.38(13)

loop_
_geom_bond_atom_site_label_1
_geom_bond_atom_site_label_2
_geom_bond_distance
Rh1 O1 2.0223(10)
Rh1 O3 2.0439(10)
Rh1 O2 1.9901(10)
Rh1 N1 2.0193(12)
Rh1 N3 2.0289(12)
Rh1 N2 2.0147(12)
O1 C6 1.4119(17)
O3 C22 1.4093(17)
O2 C14 1.4069(17)
N1 C1 1.3460(19)
N1 C5 1.3479(19)
N3 C17 1.3535(19)
N3 C21 1.3484(19)
N2 C9 1.3494(19)
N2 C13 1.3498(18)
C1 C2 1.380(2)
C2 C3 1.388(2)
C3 C4 1.384(2)
C4 C5 1.394(2)
C5 C6 1.520(2)
C6 C7 1.531(2)
C6 C8 1.539(2)
C17 C18 1.380(2)
C18 C19 1.388(2)
C19 C20 1.384(2)
C20 C21 1.397(2)
C21 C22 1.531(2)
C23 C22 1.545(2)
C22 C24 1.540(2)
C9 C10 1.381(2)
C10 C11 1.387(2)
C11 C12 1.385(2)
C12 C13 1.390(2)
C13 C14 1.525(2)
C15 C14 1.536(2)
C14 C16 1.537(2)
